data_4324014
loop_
_publ_author_name
'Niranjan Goswami'
'Roger Alberto'
'Charles L. Barnes'
'Silvia Jurisson'

_publ_contact_author
;
Sylvia Jurisson
Department of Chemistry
University of Missouri
Columbia, MO 65211
;
_publ_section_title
;
 Rhodium(III) Complexes with Acyclic Tetrathioether Ligands. Effects of
 Backbone Chain Length on the Conformation of the Rh(III) Complex
;
_journal_name_full 'Inorganic Chemistry'
_journal_page_first 7546
_journal_page_last 7555
_journal_paper_doi 10.1021/ic960952z
_journal_volume 35
_journal_year 1996
_chemical_formula_moiety 'C20 H26 F6 P Cl2 Rh S4 '
_chemical_formula_sum 'C20 H26 Cl2 F6 P Rh S4'
_chemical_formula_weight 713.43
_chemical_name_systematic ?
_space_group_IT_number 14
_symmetry_cell_setting monoclinic
_symmetry_space_group_name_Hall '-P 2ybc'
_symmetry_space_group_name_H-M 'P 1 21/c 1'
_cell_angle_alpha 90.0
_cell_angle_beta 115.571(4)
_cell_angle_gamma 90.0
_cell_formula_units_Z 4
_cell_length_a 14.3650(20)
_cell_length_b 13.200(3)
_cell_length_c 15.7360(20)
_cell_measurement_reflns_used 25
_cell_measurement_temperature 293
_cell_measurement_theta_max 15.00
_cell_measurement_theta_min 10.00
_cell_volume 2691.6(8)
_computing_data_reduction 'NRCVAX DATRD2'
_computing_molecular_graphics NRCVAX
_computing_publication_material 'NRCVAX TABLES Jan 94 Version'
_computing_structure_refinement 'NRCVAX LSTSQ'
_computing_structure_solution 'NRCVAX SOLVER'
_diffrn_ambient_temperature 293
_diffrn_measurement_device 'Nonius CAD-4    '
_diffrn_measurement_method 'Theta/2theta scan b/P/b '
_diffrn_radiation_monochromator graphite
_diffrn_radiation_source 'xray tube'
_diffrn_radiation_type 'Molybdenum K\a'
_diffrn_radiation_wavelength 0.70930
_diffrn_reflns_av_R_equivalents 0.017
_diffrn_reflns_limit_h_max 14
_diffrn_reflns_limit_h_min -15
_diffrn_reflns_limit_k_max 14
_diffrn_reflns_limit_k_min 0
_diffrn_reflns_limit_l_max 17
_diffrn_reflns_limit_l_min 0
_diffrn_reflns_number 3909
_diffrn_reflns_theta_max 22.92
_diffrn_reflns_theta_min 0.00
_diffrn_standards_decay_% 0.0
_diffrn_standards_interval_time 120
_diffrn_standards_number 3
_exptl_absorpt_coefficient_mu 1.23
_exptl_absorpt_correction_T_max 0.9837
_exptl_absorpt_correction_T_min 0.7930
_exptl_absorpt_correction_type empirical
_exptl_crystal_density_diffrn 1.761
_exptl_crystal_F_000 1430.58
_exptl_crystal_size_max 0.20
_exptl_crystal_size_mid 0.35
_exptl_crystal_size_min 0.40
_refine_diff_density_max 1.02
_refine_diff_density_min -0.73
_refine_ls_goodness_of_fit_obs 1.62
_refine_ls_matrix_type full
_refine_ls_number_parameters 307
_refine_ls_number_reflns 2888
_refine_ls_R_factor_all 0.048
_refine_ls_R_factor_obs 0.048
_refine_ls_shift/esd_max 0.011
_refine_ls_structure_factor_coef F
_refine_ls_weighting_details 'w = 1/(\s^2^(F)+0.0005F^2^)'
_refine_ls_weighting_scheme calc
_refine_ls_wR_factor_all 0.057
_refine_ls_wR_factor_obs 0.057
_reflns_number_observed 2888
_reflns_number_total 3739
_reflns_observed_criterion 'Inet > 2.0\s(Inet)'
_cod_data_source_file ic960952z_2.cif
_cod_data_source_block cis-[RhCl2L4]PF6
_cod_depositor_comments
;
The following automatic conversions were performed:

'_refine_ls_weighting_scheme' value '1/(\s^2^(F)+0.0005F^2^)' was
changed to 'calc'. New tag '_refine_ls_weighting_details' was
created. The value of the new tag was set to 'w =
1/(\s^2^(F)+0.0005F^2^)'.

Automatic conversion script
Id: cif_fix_values 3143 2015-03-26 13:38:13Z robertas 
;
_cod_original_sg_symbol_H-M 'P 21/c'
_cod_original_formula_sum 'C20 H26 F6 P Cl2 Rh S4 '
_cod_database_code 4324014

loop_
_symmetry_equiv_pos_as_xyz
x,y,z
-x,-y,-z
-x,1/2+y,1/2-z
x,1/2-y,1/2+z

loop_
_atom_site_aniso_label
_atom_site_aniso_U_11
_atom_site_aniso_U_22
_atom_site_aniso_U_33
_atom_site_aniso_U_12
_atom_site_aniso_U_13
_atom_site_aniso_U_23
_atom_site_aniso_type_symbol
Rh 0.0487(3) 0.0378(3) 0.0351(3) -0.0062(3) 0.01708(24) -0.0060(3) Rh
Cl1 0.0730(13) 0.0391(11) 0.0573(11) -0.0028(10) 0.0322(10) -0.0078(9) Cl
Cl2 0.0733(14) 0.0912(16) 0.0366(10) -0.0137(12) 0.0228(9) -0.0039(10) Cl
S1 0.0542(12) 0.0524(13) 0.0586(12) -0.0080(10) 0.0106(10) 0.0011(10) S
S2 0.0627(12) 0.0552(13) 0.0450(10) -0.0070(10) 0.0210(9) 0.0051(9) S
S3 0.0742(15) 0.0516(14) 0.0836(15) -0.0055(11) 0.0317(12) -0.0266(11) S
S4 0.0506(11) 0.0559(12) 0.0406(10) -0.0098(10) 0.0206(8) -0.0100(9) S
C1 0.067(6) 0.123(9) 0.092(7) -0.005(6) 0.038(6) 0.026(7) C
C2 0.071(6) 0.089(7) 0.079(6) -0.008(5) 0.038(5) 0.018(5) C
C3 0.100(8) 0.093(8) 0.116(9) 0.047(7) 0.054(7) 0.057(7) C
C4 0.139(10) 0.049(6) 0.150(10) 0.032(6) 0.087(9) 0.029(7) C
C5 0.088(8) 0.091(9) 0.211(14) 0.003(7) 0.079(9) -0.061(9) C
C6 0.061(6) 0.068(7) 0.110(7) 0.005(5) 0.037(5) -0.010(6) C
C7 0.069(6) 0.056(6) 0.070(5) 0.009(5) 0.017(4) -0.006(4) C
C8 0.041(4) 0.047(5) 0.066(5) 0.005(4) 0.014(4) -0.004(4) C
C9 0.050(6) 0.106(9) 0.112(8) -0.011(6) 0.021(6) 0.010(7) C
C10 0.068(8) 0.122(11) 0.154(13) -0.037(7) 0.001(9) -0.014(10) C
C11 0.122(12) 0.105(12) 0.096(10) 0.028(9) -0.021(9) -0.027(8) C
C12 0.125(10) 0.114(10) 0.057(6) 0.044(9) 0.024(7) -0.004(6) C
C13 0.059(5) 0.085(7) 0.072(6) 0.012(5) 0.027(5) 0.004(5) C
C14 0.064(5) 0.132(9) 0.041(4) -0.040(6) 0.023(4) -0.023(5) C
C15 0.050(5) 0.077(6) 0.037(4) -0.015(4) 0.018(4) -0.015(4) C
C16 0.072(6) 0.065(6) 0.064(5) -0.004(5) 0.023(5) 0.004(5) C
C17 0.062(6) 0.093(8) 0.068(6) 0.012(6) 0.013(5) 0.009(5) C
C18 0.049(5) 0.102(8) 0.070(6) -0.018(5) 0.022(5) -0.017(6) C
C19 0.068(6) 0.081(7) 0.070(6) -0.021(5) 0.020(5) 0.007(5) C
C20 0.055(5) 0.082(7) 0.057(5) -0.008(5) 0.012(4) 0.019(5) C
P 0.0770(17) 0.0705(18) 0.0703(16) 0.0050(14) 0.0205(13) -0.0036(13) P
F1 0.295(15) 0.080(6) 0.407(19) -0.004(8) 0.150(14) 0.038(9) F
F2 0.092(5) 0.272(12) 0.158(7) 0.015(6) 0.054(5) -0.048(7) F
F3 0.254(12) 0.080(6) 0.485(20) -0.026(7) 0.221(13) -0.079(9) F
F4 0.081(5) 0.233(11) 0.260(10) 0.041(6) 0.024(6) -0.093(9) F
F5 0.174(8) 0.383(17) 0.114(6) -0.105(9) 0.077(6) -0.081(8) F
F6 0.229(12) 0.61(3) 0.074(5) -0.194(15) 0.016(6) 0.018(10) F

loop_
_atom_site_label
_atom_site_fract_x
_atom_site_fract_y
_atom_site_fract_z
_atom_site_U_iso_or_equiv
_atom_site_thermal_displace_type
_atom_site_calc_flag
_atom_site_refinement_flags
_atom_site_type_symbol
Rh 0.59582(4) 0.15855(4) 0.21012(4) 0.0409(3) Uij ? . Rh
Cl1 0.63562(15) -0.00442(14) 0.17560(13) 0.0550(13) Uij ? . Cl
Cl2 0.61515(16) 0.11135(19) 0.36189(12) 0.0673(14) Uij ? . Cl
S1 0.77048(16) 0.20559(17) 0.27695(14) 0.0599(13) Uij ? . S
S2 0.58599(16) 0.21350(16) 0.06826(13) 0.0551(12) Uij ? . S
S3 0.54360(18) 0.31479(17) 0.23546(17) 0.0707(16) Uij ? . S
S4 0.42636(14) 0.10257(16) 0.15748(12) 0.0487(12) Uij ? . S
C1 0.7937(7) 0.2037(9) 0.1718(7) 0.093(8) Uij ? . C
C2 0.7151(7) 0.2568(8) 0.0954(6) 0.078(7) Uij ? . C
C3 0.5201(8) 0.3334(9) 0.0508(8) 0.100(9) Uij ? . C
C4 0.5404(9) 0.3893(8) 0.1385(9) 0.104(10) Uij ? . C
C5 0.4120(9) 0.2916(9) 0.2137(10) 0.125(11) Uij ? . C
C6 0.3548(7) 0.2167(8) 0.1490(7) 0.080(7) Uij ? . C
C7 0.8511(7) 0.0967(7) 0.3411(6) 0.070(6) Uij ? . C
C8 0.9213(6) 0.1257(6) 0.4400(5) 0.055(5) Uij ? . C
C9 1.0061(7) 0.1835(9) 0.4583(8) 0.094(8) Uij ? . C
C10 1.0710(9) 0.2087(11) 0.5529(12) 0.132(11) Uij ? . C
C11 1.0474(13) 0.1714(12) 0.6236(10) 0.131(12) Uij ? . C
C12 0.9666(11) 0.1157(10) 0.6039(7) 0.104(10) Uij ? . C
C13 0.9023(6) 0.0910(8) 0.5136(6) 0.072(7) Uij ? . C
C14 0.3726(6) 0.0677(8) 0.0344(5) 0.079(7) Uij ? . C
C15 0.2619(5) 0.0310(7) -0.0002(5) 0.055(5) Uij ? . C
C16 0.1850(7) 0.0781(7) -0.0750(6) 0.069(6) Uij ? . C
C17 0.0849(7) 0.0429(8) -0.1100(6) 0.080(7) Uij ? . C
C18 0.0606(6) -0.0398(8) -0.0705(6) 0.075(7) Uij ? . C
C19 0.1379(7) -0.0867(7) 0.0048(6) 0.077(7) Uij ? . C
C20 0.2370(6) -0.0520(7) 0.0387(5) 0.069(6) Uij ? . C
P 0.23393(20) 0.10519(22) 0.33770(17) 0.0766(18) Uij ? . P
F1 0.2049(10) -0.0042(7) 0.3343(11) 0.261(17) Uij ? . F
F2 0.1203(5) 0.1294(8) 0.3104(6) 0.174(8) Uij ? . F
F3 0.2620(9) 0.2147(7) 0.3402(11) 0.252(16) Uij ? . F
F4 0.3483(5) 0.0874(8) 0.3578(7) 0.209(9) Uij ? . F
F5 0.2105(7) 0.0964(11) 0.2359(5) 0.218(11) Uij ? . F
F6 0.2588(9) 0.1116(14) 0.4385(5) 0.320(17) Uij ? . F
H1a 0.792 0.126 0.150 0.1041 Uiso ? . H
H1b 0.869 0.235 0.188 0.1041 Uiso ? . H
H2a 0.721 0.336 0.116 0.0900 Uiso ? . H
H2b 0.728 0.249 0.033 0.0900 Uiso ? . H
H3a 0.438 0.319 0.015 0.1128 Uiso ? . H
H3b 0.543 0.380 0.006 0.1128 Uiso ? . H
H4a 0.615 0.425 0.161 0.1226 Uiso ? . H
H4b 0.482 0.446 0.123 0.1226 Uiso ? . H
H5a 0.371 0.362 0.189 0.1399 Uiso ? . H
H5b 0.412 0.272 0.280 0.1399 Uiso ? . H
H6a 0.288 0.197 0.160 0.0899 Uiso ? . H
H6b 0.330 0.247 0.079 0.0899 Uiso ? . H
H7a 0.897 0.073 0.306 0.0750 Uiso ? . H
H7b 0.802 0.035 0.342 0.0750 Uiso ? . H
H9 1.023 0.209 0.401 0.0994 Uiso ? . H
H10 1.138 0.256 0.570 0.1250 Uiso ? . H
H11 1.096 0.190 0.696 0.1175 Uiso ? . H
H12 0.950 0.087 0.660 0.1088 Uiso ? . H
H13 0.835 0.044 0.498 0.0819 Uiso ? . H
H14a 0.418 0.007 0.025 0.0888 Uiso ? . H
H14b 0.374 0.133 -0.007 0.0888 Uiso ? . H
H16 0.203 0.144 -0.107 0.0766 Uiso ? . H
H17 0.024 0.081 -0.168 0.0841 Uiso ? . H
H18 -0.017 -0.069 -0.099 0.0837 Uiso ? . H
H19 0.146 -0.168 0.036 0.0831 Uiso ? . H
H20 0.297 -0.090 0.098 0.0748 Uiso ? . H

loop_
_atom_type_symbol
_atom_type_description
_atom_type_scat_dispersion_real
_atom_type_scat_dispersion_imag
_atom_type_scat_source
C ? 0.002 0.002 'International Tables Vol. IV Table 2.2B'
H ? 0.000 0.000 'International Tables Vol. IV Table 2.2B'
F ? 0.014 0.010 'International Tables Vol. IV Table 2.2B'
P ? 0.090 0.095 'International Tables Vol. IV Table 2.2B'
Cl ? 0.132 0.159 'International Tables Vol. IV Table 2.2B'
Rh ? -1.287 0.919 'International Tables Vol. IV Table 2.2B'
S ? 0.110 0.124 'International Tables Vol. IV Table 2.2B'

loop_
_geom_angle_atom_site_label_1
_geom_angle_atom_site_label_2
_geom_angle_atom_site_label_3
_geom_angle
_geom_angle_site_symmetry_1
_geom_angle_site_symmetry_2
_geom_angle_site_symmetry_3
_geom_angle_publ_flag
Cl1 Rh Cl2 93.33(8) ? ? ? ?
Cl1 Rh S1 91.49(8) ? ? ? ?
Cl1 Rh S2 89.05(7) ? ? ? ?
Cl1 Rh S3 175.40(8) ? ? ? ?
Cl1 Rh S4 87.05(7) ? ? ? ?
Cl2 Rh S1 88.87(7) ? ? ? ?
Cl2 Rh S2 175.76(8) ? ? ? ?
Cl2 Rh S3 88.04(9) ? ? ? ?
Cl2 Rh S4 85.68(7) ? ? ? ?
S1 Rh S2 87.55(7) ? ? ? ?
S1 Rh S3 92.92(8) ? ? ? ?
S1 Rh S4 174.27(7) ? ? ? ?
S2 Rh S3 89.86(9) ? ? ? ?
S2 Rh S4 97.96(7) ? ? ? ?
S3 Rh S4 88.68(8) ? ? ? ?
Rh S1 C1 99.7(3) ? ? ? ?
Rh S1 C7 109.6(3) ? ? ? ?
C1 S1 C7 99.7(5) ? ? ? ?
Rh S2 C2 104.2(3) ? ? ? ?
Rh S2 C3 103.5(4) ? ? ? ?
C2 S2 C3 100.1(5) ? ? ? ?
Rh S3 C4 103.6(4) ? ? ? ?
Rh S3 C5 102.2(4) ? ? ? ?
C4 S3 C5 107.0(6) ? ? ? ?
Rh S4 C6 103.7(3) ? ? ? ?
Rh S4 C14 111.1(3) ? ? ? ?
C6 S4 C14 99.7(5) ? ? ? ?
S1 C1 C2 111.7(7) ? ? ? ?
S1 C1 H1a 107.9(7) ? ? ? ?
S1 C1 H1b 109.7(8) ? ? ? ?
C2 C1 H1a 107.3(9) ? ? ? ?
C2 C1 H1b 110.7(9) ? ? ? ?
H1a C1 H1b 109.5(9) ? ? ? ?
S2 C2 C1 113.6(7) ? ? ? ?
S2 C2 H2a 108.8(7) ? ? ? ?
S2 C2 H2b 108.4(7) ? ? ? ?
C1 C2 H2a 106.9(9) ? ? ? ?
C1 C2 H2b 109.6(8) ? ? ? ?
H2a C2 H2b 109.5(8) ? ? ? ?
S2 C3 C4 114.6(7) ? ? ? ?
S2 C3 H3a 107.9(9) ? ? ? ?
S2 C3 H3b 108.1(8) ? ? ? ?
C4 C3 H3a 107.6(9) ? ? ? ?
C4 C3 H3b 109.1(11) ? ? ? ?
H3a C3 H3b 109.5(9) ? ? ? ?
S3 C4 C3 116.2(7) ? ? ? ?
S3 C4 H4a 107.6(9) ? ? ? ?
S3 C4 H4b 107.6(8) ? ? ? ?
C3 C4 H4a 107.1(9) ? ? ? ?
C3 C4 H4b 108.7(10) ? ? ? ?
H4a C4 H4b 109.5(9) ? ? ? ?
S3 C5 C6 119.8(7) ? ? ? ?
S3 C5 H5a 106.5(9) ? ? ? ?
S3 C5 H5b 107.1(9) ? ? ? ?
C6 C5 H5a 106.7(11) ? ? ? ?
C6 C5 H5b 106.9(11) ? ? ? ?
H5a C5 H5b 109.5(9) ? ? ? ?
S4 C6 C5 113.6(7) ? ? ? ?
S4 C6 H6a 108.0(7) ? ? ? ?
S4 C6 H6b 108.2(7) ? ? ? ?
C5 C6 H6a 109.3(9) ? ? ? ?
C5 C6 H6b 108.2(10) ? ? ? ?
H6a C6 H6b 109.5(8) ? ? ? ?
S1 C7 C8 110.6(6) ? ? ? ?
S1 C7 H7a 108.7(6) ? ? ? ?
S1 C7 H7b 109.6(6) ? ? ? ?
C8 C7 H7a 109.0(7) ? ? ? ?
C8 C7 H7b 109.4(7) ? ? ? ?
H7a C7 H7b 109.5(7) ? ? ? ?
C7 C8 C9 120.3(8) ? ? ? ?
C7 C8 C13 120.0(7) ? ? ? ?
C9 C8 C13 119.6(8) ? ? ? ?
C8 C9 C10 118.6(11) ? ? ? ?
C8 C9 H9 120.2(10) ? ? ? ?
C10 C9 H9 121.2(10) ? ? ? ?
C9 C10 C11 118.9(11) ? ? ? ?
C9 C10 H10 120.9(16) ? ? ? ?
C11 C10 H10 120.2(14) ? ? ? ?
C10 C11 C12 120.9(11) ? ? ? ?
C10 C11 H11 119.9(17) ? ? ? ?
C12 C11 H11 119.1(18) ? ? ? ?
C11 C12 C13 121.5(12) ? ? ? ?
C11 C12 H12 119.8(12) ? ? ? ?
C13 C12 H12 118.7(14) ? ? ? ?
C8 C13 C12 120.4(10) ? ? ? ?
C8 C13 H13 118.9(8) ? ? ? ?
C12 C13 H13 120.6(10) ? ? ? ?
S4 C14 C15 111.2(5) ? ? ? ?
S4 C14 H14a 109.0(6) ? ? ? ?
S4 C14 H14b 109.2(6) ? ? ? ?
C15 C14 H14a 108.7(8) ? ? ? ?
C15 C14 H14b 109.2(7) ? ? ? ?
H14a C14 H14b 109.5(7) ? ? ? ?
C14 C15 C16 119.6(8) ? ? ? ?
C14 C15 C20 121.8(7) ? ? ? ?
C16 C15 C20 118.5(7) ? ? ? ?
C15 C16 C17 120.4(8) ? ? ? ?
C15 C16 H16 119.8(8) ? ? ? ?
C17 C16 H16 119.8(8) ? ? ? ?
C16 C17 C18 120.8(8) ? ? ? ?
C16 C17 H17 120.0(10) ? ? ? ?
C18 C17 H17 119.2(9) ? ? ? ?
C17 C18 C19 118.6(8) ? ? ? ?
C17 C18 H18 120.8(9) ? ? ? ?
C19 C18 H18 120.6(10) ? ? ? ?
C18 C19 C20 120.3(8) ? ? ? ?
C18 C19 H19 132.6(8) ? ? ? ?
C20 C19 H19 104.1(8) ? ? ? ?
C15 C20 C19 121.4(7) ? ? ? ?
C15 C20 H20 119.3(7) ? ? ? ?
C19 C20 H20 119.3(8) ? ? ? ?
F1 P F2 86.8(7) ? ? ? ?
F1 P F3 179.4(8) ? ? ? ?
F1 P F4 96.6(7) ? ? ? ?
F1 P F5 87.5(8) ? ? ? ?
F1 P F6 91.6(9) ? ? ? ?
F2 P F3 92.8(6) ? ? ? ?
F2 P F4 174.6(6) ? ? ? ?
F2 P F5 89.7(5) ? ? ? ?
F2 P F6 91.4(6) ? ? ? ?
F3 P F4 83.8(6) ? ? ? ?
F3 P F5 92.1(8) ? ? ? ?
F3 P F6 88.8(9) ? ? ? ?
F4 P F5 86.3(6) ? ? ? ?
F4 P F6 92.6(7) ? ? ? ?
F5 P F6 178.6(9) ? ? ? ?
P F1 F2 47.3(4) ? ? ? ?
P F1 F5 46.1(4) ? ? ? ?
P F1 F6 43.7(5) ? ? ? ?
F2 F1 F5 61.9(5) ? ? ? ?
F2 F1 F6 61.3(6) ? ? ? ?
F5 F1 F6 89.8(6) ? ? ? ?
P F2 F1 45.9(4) ? ? ? ?
P F2 F3 43.0(4) ? ? ? ?
P F2 F5 44.4(3) ? ? ? ?
P F2 F6 43.2(4) ? ? ? ?
F1 F2 F3 88.9(5) ? ? ? ?
F1 F2 F5 58.8(6) ? ? ? ?
F1 F2 F6 60.4(7) ? ? ? ?
F3 F2 F5 59.7(4) ? ? ? ?
F3 F2 F6 57.1(6) ? ? ? ?
F5 F2 F6 87.6(5) ? ? ? ?
P F3 F2 44.2(4) ? ? ? ?
P F3 F4 49.2(4) ? ? ? ?
P F3 F5 43.9(4) ? ? ? ?
P F3 F6 45.1(6) ? ? ? ?
F2 F3 F4 93.4(5) ? ? ? ?
F2 F3 F5 58.8(4) ? ? ? ?
F2 F3 F6 60.4(5) ? ? ? ?
F4 F3 F5 59.5(5) ? ? ? ?
F4 F3 F6 64.2(7) ? ? ? ?
F5 F3 F6 89.0(6) ? ? ? ?
P F4 F3 47.0(4) ? ? ? ?
P F4 F5 45.7(3) ? ? ? ?
P F4 F6 42.2(4) ? ? ? ?
F3 F4 F5 63.0(6) ? ? ? ?
F3 F4 F6 58.8(6) ? ? ? ?
F5 F4 F6 87.9(4) ? ? ? ?
P F5 F1 46.4(5) ? ? ? ?
P F5 F2 45.9(3) ? ? ? ?
P F5 F3 44.0(5) ? ? ? ?
P F5 F4 48.0(4) ? ? ? ?
F1 F5 F2 59.4(5) ? ? ? ?
F1 F5 F3 90.4(6) ? ? ? ?
F1 F5 F4 66.6(6) ? ? ? ?
F2 F5 F3 61.6(4) ? ? ? ?
F2 F5 F4 93.9(4) ? ? ? ?
F3 F5 F4 57.4(5) ? ? ? ?
P F6 F1 44.7(5) ? ? ? ?
P F6 F2 45.4(3) ? ? ? ?
P F6 F3 46.1(5) ? ? ? ?
P F6 F4 45.1(4) ? ? ? ?
F1 F6 F2 58.2(5) ? ? ? ?
F1 F6 F3 90.8(6) ? ? ? ?
F1 F6 F4 63.7(6) ? ? ? ?
F2 F6 F3 62.5(5) ? ? ? ?
F2 F6 F4 90.5(4) ? ? ? ?

loop_
_geom_bond_atom_site_label_1
_geom_bond_atom_site_label_2
_geom_bond_distance
_geom_bond_site_symmetry_1
_geom_bond_site_symmetry_2
_geom_bond_publ_flag
Rh Cl1 2.3490(20) ? ? ?
Rh Cl2 2.3658(19) ? ? ?
Rh S1 2.3472(21) ? ? ?
Rh S2 2.2928(19) ? ? ?
Rh S3 2.2876(23) ? ? ?
Rh S4 2.3275(19) ? ? ?
S1 C1 1.823(10) ? ? ?
S1 C7 1.848(9) ? ? ?
S2 C2 1.807(9) ? ? ?
S2 C3 1.803(11) ? ? ?
S3 C4 1.799(11) ? ? ?
S3 C5 1.796(11) ? ? ?
S4 C6 1.796(9) ? ? ?
S4 C14 1.807(7) ? ? ?
C1 C2 1.429(14) ? ? ?
C1 H1a 1.080(12) ? ? ?
C1 H1b 1.080(10) ? ? ?
C2 H2a 1.080(10) ? ? ?
C2 H2b 1.080(9) ? ? ?
C3 C4 1.480(18) ? ? ?
C3 H3a 1.080(11) ? ? ?
C3 H3b 1.080(10) ? ? ?
C4 H4a 1.080(12) ? ? ?
C4 H4b 1.080(10) ? ? ?
C5 C6 1.403(15) ? ? ?
C5 H5a 1.080(12) ? ? ?
C5 H5b 1.080(15) ? ? ?
C6 H6a 1.080(9) ? ? ?
C6 H6b 1.080(10) ? ? ?
C7 C8 1.494(11) ? ? ?
C7 H7a 1.080(9) ? ? ?
C7 H7b 1.080(9) ? ? ?
C8 C9 1.359(12) ? ? ?
C8 C13 1.377(12) ? ? ?
C9 C10 1.413(19) ? ? ?
C9 H9 1.080(11) ? ? ?
C10 C11 1.39(3) ? ? ?
C10 H10 1.080(12) ? ? ?
C11 C12 1.29(3) ? ? ?
C11 H11 1.080(12) ? ? ?
C12 C13 1.359(15) ? ? ?
C12 H12 1.080(12) ? ? ?
C13 H13 1.080(9) ? ? ?
C14 C15 1.521(10) ? ? ?
C14 H14a 1.080(10) ? ? ?
C14 H14b 1.080(10) ? ? ?
C15 C16 1.368(12) ? ? ?
C15 C20 1.375(12) ? ? ?
C16 C17 1.379(13) ? ? ?
C16 H16 1.080(9) ? ? ?
C17 C18 1.374(15) ? ? ?
C17 H17 1.080(9) ? ? ?
C18 C19 1.373(14) ? ? ?
C18 H18 1.080(8) ? ? ?
C19 C20 1.365(12) ? ? ?
C19 H19 1.166(9) ? ? ?
C20 H20 1.080(8) ? ? ?
P F1 1.498(10) ? ? ?
P F2 1.531(7) ? ? ?
P F3 1.496(9) ? ? ?
P F4 1.551(8) ? ? ?
P F5 1.492(8) ? ? ?
P F6 1.470(9) ? ? ?
F1 F2 2.082(14) ? ? ?
F1 F5 2.068(17) ? ? ?
F1 F6 2.129(20) ? ? ?
F2 F3 2.192(13) ? ? ?
F2 F5 2.132(11) ? ? ?
F2 F6 2.148(12) ? ? ?
F3 F4 2.035(13) ? ? ?
F3 F5 2.152(15) ? ? ?
F3 F6 2.075(19) ? ? ?
F4 F5 2.081(12) ? ? ?

loop_
_geom_contact_atom_site_label_1
_geom_contact_atom_site_label_2
_geom_contact_distance
_geom_contact_site_symmetry_1
_geom_contact_site_symmetry_2
_geom_contact_publ_flag
? ? ? ? ? ?

loop_
_geom_torsion_atom_site_label_1
_geom_torsion_atom_site_label_2
_geom_torsion_atom_site_label_3
_geom_torsion_atom_site_label_4
_geom_torsion
_geom_torsion_site_symmetry_1
_geom_torsion_site_symmetry_2
_geom_torsion_site_symmetry_3
_geom_torsion_site_symmetry_4
_geom_torsion_publ_flag
? ? ? ? ? ? ? ? ? ?
